data_7707612
loop_
_publ_author_name
'Garg, Palak'
'Dange, Deepak'
'Jones, Cameron'

_publ_section_title
;
 Bulky arene-bridged bis(amide) and bis(amidinate) complexes of
 germanium(II) and tin(II).
;
_journal_issue 26
_journal_name_full 'Dalton transactions (Cambridge, England : 2003)'
_journal_page_first 9118
_journal_page_last 9122
_journal_paper_doi 10.1039/d1dt01642c
_journal_volume 50
_journal_year 2021
_chemical_formula_sum 'C86 H86 N4'
_chemical_formula_weight 1175.58
_space_group_crystal_system monoclinic
_space_group_IT_number 13
_space_group_name_Hall '-P 2yac'
_space_group_name_H-M_alt 'P 1 2/n 1'
_atom_sites_solution_hydrogens geom
_audit_creation_method SHELXL-2016/6
_audit_update_record
;
2021-06-08 deposited with the CCDC.	2021-06-08 downloaded from the CCDC.
;
_cell_angle_alpha 90
_cell_angle_beta 95.415(2)
_cell_angle_gamma 90
_cell_formula_units_Z 2
_cell_length_a 11.3242(2)
_cell_length_b 15.1015(3)
_cell_length_c 19.8014(4)
_cell_measurement_reflns_used 10611
_cell_measurement_temperature 123(2)
_cell_measurement_theta_max 72.4510
_cell_measurement_theta_min 3.6780
_cell_volume 3371.17(11)
_computing_cell_refinement 'CrysAlisPro 1.171.39.46 (Rigaku OD, 2018)'
_computing_data_collection 'CrysAlisPro 1.171.39.46 (Rigaku OD, 2018)'
_computing_data_reduction 'CrysAlisPro 1.171.39.46 (Rigaku OD, 2018)'
_computing_molecular_graphics xseed
_computing_publication_material Ciftab
_computing_structure_refinement 'SHELXL-2016/6 (Sheldrick, 2016)'
_computing_structure_solution 'SHELXT 2014/5 (Sheldrick, 2014)'
_diffrn_ambient_temperature 123(2)
_diffrn_measured_fraction_theta_full 0.998
_diffrn_measured_fraction_theta_max 0.998
_diffrn_measurement_device_type 'XtaLAB Synergy, Dualflex, HyPix'
_diffrn_radiation_type CuK\a
_diffrn_radiation_wavelength 1.54184
_diffrn_reflns_av_R_equivalents 0.0410
_diffrn_reflns_av_unetI/netI 0.0324
_diffrn_reflns_Laue_measured_fraction_full 0.998
_diffrn_reflns_Laue_measured_fraction_max 0.998
_diffrn_reflns_limit_h_max 11
_diffrn_reflns_limit_h_min -13
_diffrn_reflns_limit_k_max 18
_diffrn_reflns_limit_k_min -17
_diffrn_reflns_limit_l_max 23
_diffrn_reflns_limit_l_min -23
_diffrn_reflns_number 33585
_diffrn_reflns_point_group_measured_fraction_full 0.998
_diffrn_reflns_point_group_measured_fraction_max 0.998
_diffrn_reflns_theta_full 67.684
_diffrn_reflns_theta_max 68.998
_diffrn_reflns_theta_min 6.391
_diffrn_source 'micro-focus sealed X-ray tube'
_exptl_absorpt_coefficient_mu 0.503
_exptl_absorpt_correction_T_max 1.00000
_exptl_absorpt_correction_T_min 0.74736
_exptl_absorpt_correction_type multi-scan
_exptl_absorpt_process_details
;
CrysAlisPro 1.171.40.81a (Rigaku Oxford Diffraction, 2020)
Empirical absorption correction using spherical harmonics,
implemented in SCALE3 ABSPACK scaling algorithm.
;
_exptl_crystal_colour colorless
_exptl_crystal_density_diffrn 1.158
_exptl_crystal_description block
_exptl_crystal_F_000 1260
_exptl_crystal_size_max 0.210
_exptl_crystal_size_mid 0.160
_exptl_crystal_size_min 0.130
_refine_diff_density_max 0.414
_refine_diff_density_min -0.282
_refine_diff_density_rms 0.048
_refine_ls_extinction_method none
_refine_ls_goodness_of_fit_ref 1.072
_refine_ls_hydrogen_treatment constr
_refine_ls_matrix_type full
_refine_ls_number_parameters 412
_refine_ls_number_reflns 6261
_refine_ls_number_restraints 0
_refine_ls_restrained_S_all 1.072
_refine_ls_R_factor_all 0.0754
_refine_ls_R_factor_gt 0.0661
_refine_ls_shift/su_max 0.000
_refine_ls_shift/su_mean 0.000
_refine_ls_structure_factor_coef Fsqd
_refine_ls_weighting_details 'w=1/[\s^2^(Fo^2^)+(0.1037P)^2^+1.2002P] where P=(Fo^2^+2Fc^2^)/3'
_refine_ls_weighting_scheme calc
_refine_ls_wR_factor_gt 0.1843
_refine_ls_wR_factor_ref 0.1924
_reflns_Friedel_coverage 0.000
_reflns_number_gt 5379
_reflns_number_total 6261
_reflns_threshold_expression 'I > 2\s(I)'
_cod_data_source_file d1dt01642c2.cif
_cod_data_source_block Cj1490
_cod_depositor_comments 'Adding full bibliography for 7707610--7707619.cif.'
_cod_original_sg_symbol_H-M 'P 2/n'
_cod_database_code 7707612
_shelx_shelxl_version_number 2016/6
_shelx_space_group_comment
;
The symmetry employed for this shelxl refinement is uniquely defined
by the following loop, which should always be used as a source of
symmetry information in preference to the above space-group names.
They are only intended as comments.
;
_shelx_estimated_absorpt_t_min 0.902
_shelx_estimated_absorpt_t_max 0.937

loop_
_space_group_symop_operation_xyz
'x, y, z'
'-x+1/2, y, -z+1/2'
'-x, -y, -z'
'x-1/2, -y, z-1/2'

loop_
_atom_site_label
_atom_site_type_symbol
_atom_site_fract_x
_atom_site_fract_y
_atom_site_fract_z
_atom_site_U_iso_or_equiv
_atom_site_adp_type
_atom_site_occupancy
_atom_site_site_symmetry_order
_atom_site_calc_flag
_atom_site_refinement_flags_posn
_atom_site_refinement_flags_adp
_atom_site_refinement_flags_occupancy
_atom_site_disorder_assembly
_atom_site_disorder_group
N1 N 0.20082(15) 0.75198(11) 0.46044(8) 0.0422(4) Uani 1 1 d . . . . .
H1 H 0.147226 0.780908 0.481152 0.051 Uiso 1 1 calc R U . . .
C1 C 0.32074(18) 0.75541(12) 0.48903(10) 0.0402(4) Uani 1 1 d . . . . .
N2 N 0.24631(16) 0.66856(13) 0.37217(9) 0.0526(5) Uani 1 1 d . . . . .
C2 C 0.35543(18) 0.70147(13) 0.54474(10) 0.0418(4) Uani 1 1 d . . . . .
C3 C 0.47032(19) 0.70939(13) 0.57625(10) 0.0444(5) Uani 1 1 d . . . . .
H3 H 0.494155 0.673335 0.614436 0.053 Uiso 1 1 calc R U . . .
C4 C 0.55045(19) 0.76881(13) 0.55298(10) 0.0447(5) Uani 1 1 d . . . . .
C5 C 0.51418(19) 0.82042(13) 0.49697(10) 0.0442(5) Uani 1 1 d . . . . .
H5 H 0.568892 0.861127 0.480742 0.053 Uiso 1 1 calc R U . . .
C6 C 0.40110(18) 0.81489(12) 0.46372(9) 0.0413(4) Uani 1 1 d . . . . .
C7 C 0.36252(19) 0.86886(13) 0.39973(10) 0.0437(5) Uani 1 1 d . . . . .
H7 H 0.333035 0.824970 0.364254 0.052 Uiso 1 1 calc R U . . .
C8 C 0.4670(2) 0.91623(14) 0.37217(9) 0.0452(5) Uani 1 1 d . . . . .
C9 C 0.4850(2) 1.00516(15) 0.37876(12) 0.0548(5) Uani 1 1 d . . . . .
H9 H 0.428710 1.040366 0.399288 0.066 Uiso 1 1 calc R U . . .
C10 C 0.5841(2) 1.04509(17) 0.35596(15) 0.0674(7) Uani 1 1 d . . . . .
H10 H 0.594166 1.107299 0.360729 0.081 Uiso 1 1 calc R U . . .
C11 C 0.6668(3) 0.9971(2) 0.32706(14) 0.0692(7) Uani 1 1 d . . . . .
H11 H 0.733834 1.025318 0.311080 0.083 Uiso 1 1 calc R U . . .
C12 C 0.6523(3) 0.9065(2) 0.32112(16) 0.0841(9) Uani 1 1 d . . . . .
H12 H 0.711269 0.871441 0.302859 0.101 Uiso 1 1 calc R U . . .
C13 C 0.5515(3) 0.86706(18) 0.34192(14) 0.0730(8) Uani 1 1 d . . . . .
H13 H 0.539790 0.805241 0.335397 0.088 Uiso 1 1 calc R U . . .
C14 C 0.2596(2) 0.93135(14) 0.40794(11) 0.0482(5) Uani 1 1 d . . . . .
C15 C 0.2404(2) 0.96942(14) 0.46975(12) 0.0519(5) Uani 1 1 d . . . . .
H15 H 0.291536 0.954987 0.509034 0.062 Uiso 1 1 calc R U . . .
C16 C 0.1477(2) 1.02825(16) 0.47496(15) 0.0649(7) Uani 1 1 d . . . . .
H16 H 0.135571 1.053621 0.517658 0.078 Uiso 1 1 calc R U . . .
C17 C 0.0735(2) 1.04988(19) 0.41868(18) 0.0762(8) Uani 1 1 d . . . . .
H17 H 0.010259 1.090382 0.422292 0.091 Uiso 1 1 calc R U . . .
C18 C 0.0910(2) 1.0127(2) 0.35678(17) 0.0777(8) Uani 1 1 d . . . . .
H18 H 0.039504 1.027572 0.317740 0.093 Uiso 1 1 calc R U . . .
C19 C 0.1840(2) 0.95347(18) 0.35137(13) 0.0622(6) Uani 1 1 d . . . . .
H19 H 0.195583 0.928085 0.308596 0.075 Uiso 1 1 calc R U . . .
C20 C 0.26693(19) 0.63534(14) 0.56938(10) 0.0454(5) Uani 1 1 d . . . . .
H20 H 0.215804 0.615399 0.528255 0.054 Uiso 1 1 calc R U . . .
C21 C 0.18407(18) 0.67726(15) 0.61681(11) 0.0479(5) Uani 1 1 d . . . . .
C22 C 0.1991(2) 0.7588(2) 0.64419(15) 0.0753(8) Uani 1 1 d . . . . .
H22 H 0.262943 0.794383 0.632011 0.090 Uiso 1 1 calc R U . . .
C23 C 0.1245(3) 0.7923(3) 0.68935(16) 0.0871(10) Uani 1 1 d . . . . .
H23 H 0.138453 0.849614 0.708132 0.105 Uiso 1 1 calc R U . . .
C24 C 0.0328(2) 0.7442(3) 0.70679(15) 0.0808(10) Uani 1 1 d . . . . .
H24 H -0.019606 0.767649 0.737045 0.097 Uiso 1 1 calc R U . . .
C25 C 0.0159(3) 0.6629(3) 0.6810(3) 0.1082(14) Uani 1 1 d . . . . .
H25 H -0.047869 0.627723 0.693834 0.130 Uiso 1 1 calc R U . . .
C26 C 0.0899(3) 0.6302(2) 0.6363(2) 0.0965(12) Uani 1 1 d . . . . .
H26 H 0.075286 0.572607 0.618095 0.116 Uiso 1 1 calc R U . . .
C27 C 0.32998(19) 0.55249(13) 0.59953(11) 0.0472(5) Uani 1 1 d . . . . .
C28 C 0.3510(2) 0.53888(17) 0.66816(13) 0.0606(6) Uani 1 1 d . . . . .
H28 H 0.323656 0.580776 0.698906 0.073 Uiso 1 1 calc R U . . .
C29 C 0.4121(3) 0.46419(19) 0.69279(14) 0.0726(7) Uani 1 1 d . . . . .
H29 H 0.424516 0.454399 0.740319 0.087 Uiso 1 1 calc R U . . .
C30 C 0.4548(3) 0.40395(17) 0.64855(15) 0.0684(7) Uani 1 1 d . . . . .
H30 H 0.496844 0.353081 0.665799 0.082 Uiso 1 1 calc R U . . .
C31 C 0.4371(3) 0.41716(18) 0.58071(15) 0.0743(8) Uani 1 1 d . . . . .
H31 H 0.468090 0.376608 0.550223 0.089 Uiso 1 1 calc R U . . .
C32 C 0.3725(3) 0.49145(16) 0.55607(13) 0.0678(7) Uani 1 1 d . . . . .
H32 H 0.357704 0.499895 0.508477 0.081 Uiso 1 1 calc R U . . .
C33 C 0.6787(2) 0.77438(16) 0.58438(12) 0.0540(5) Uani 1 1 d . . . . .
H33 H 0.713112 0.830540 0.568042 0.065 Uiso 1 1 calc R U . . .
C34 C 0.7506(2) 0.6980(3) 0.55935(17) 0.0848(9) Uani 1 1 d . . . . .
H34A H 0.833607 0.704028 0.577750 0.127 Uiso 1 1 calc R U . . .
H34B H 0.745646 0.699078 0.509682 0.127 Uiso 1 1 calc R U . . .
H34C H 0.718792 0.641831 0.574504 0.127 Uiso 1 1 calc R U . . .
C35 C 0.6909(2) 0.77706(19) 0.66040(13) 0.0628(6) Uani 1 1 d . . . . .
H35A H 0.665067 0.720396 0.678112 0.094 Uiso 1 1 calc R U . . .
H35B H 0.641665 0.824911 0.675926 0.094 Uiso 1 1 calc R U . . .
H35C H 0.774086 0.787617 0.676850 0.094 Uiso 1 1 calc R U . . .
C36 C 0.16456(18) 0.70711(13) 0.40358(10) 0.0422(4) Uani 1 1 d . . . . .
C37 C 0.0301(2) 0.70368(15) 0.38508(11) 0.0508(5) Uani 1 1 d . . . . .
C38 C -0.0365(2) 0.7660(2) 0.42997(14) 0.0685(7) Uani 1 1 d . . . . .
H38A H -0.121410 0.765039 0.414756 0.103 Uiso 1 1 calc R U . . .
H38B H -0.006070 0.826390 0.426485 0.103 Uiso 1 1 calc R U . . .
H38C H -0.024478 0.746170 0.477250 0.103 Uiso 1 1 calc R U . . .
C39 C -0.0113(2) 0.60899(19) 0.39466(17) 0.0734(7) Uani 1 1 d . . . . .
H39A H -0.097546 0.605719 0.384143 0.110 Uiso 1 1 calc R U . . .
H39B H 0.009456 0.590762 0.441786 0.110 Uiso 1 1 calc R U . . .
H39C H 0.027394 0.569534 0.364235 0.110 Uiso 1 1 calc R U . . .
C40 C -0.0017(2) 0.73287(18) 0.31182(13) 0.0612(6) Uani 1 1 d . . . . .
H40A H 0.032765 0.691376 0.281090 0.092 Uiso 1 1 calc R U . . .
H40B H 0.029837 0.792379 0.305331 0.092 Uiso 1 1 calc R U . . .
H40C H -0.088168 0.733613 0.302014 0.092 Uiso 1 1 calc R U . . .
C41 C 0.23994(18) 0.62145(14) 0.31058(10) 0.0452(5) Uani 1 1 d . . . . .
C42 C 0.2406(2) 0.52922(15) 0.31021(11) 0.0511(5) Uani 1 1 d . . . . .
H42 H 0.234692 0.497313 0.351100 0.061 Uiso 1 1 calc R U . . .
C43 C 0.250000 0.4842(2) 0.250000 0.0543(7) Uani 1 2 d S T P . .
H43 H 0.250001 0.421306 0.250000 0.065 Uiso 1 2 calc R U P . .
C44 C 0.250000 0.66630(19) 0.250000 0.0440(6) Uani 1 2 d S T P . .
H44 H 0.249997 0.729209 0.250000 0.053 Uiso 1 2 calc R U P . .

loop_
_atom_site_aniso_label
_atom_site_aniso_U_11
_atom_site_aniso_U_22
_atom_site_aniso_U_33
_atom_site_aniso_U_23
_atom_site_aniso_U_13
_atom_site_aniso_U_12
N1 0.0493(9) 0.0378(8) 0.0411(8) -0.0009(6) 0.0128(7) 0.0015(7)
C1 0.0499(11) 0.0332(9) 0.0393(9) -0.0021(7) 0.0129(8) 0.0010(8)
N2 0.0510(10) 0.0622(11) 0.0459(10) -0.0107(8) 0.0114(8) -0.0016(8)
C2 0.0513(11) 0.0342(9) 0.0417(10) 0.0000(8) 0.0145(8) -0.0009(8)
C3 0.0530(11) 0.0387(10) 0.0427(10) 0.0052(8) 0.0103(8) 0.0003(8)
C4 0.0497(11) 0.0398(10) 0.0460(10) 0.0004(8) 0.0119(9) -0.0013(8)
C5 0.0538(11) 0.0373(10) 0.0440(10) -0.0002(8) 0.0177(9) -0.0039(8)
C6 0.0550(11) 0.0320(9) 0.0391(10) -0.0018(7) 0.0158(8) 0.0008(8)
C7 0.0586(12) 0.0348(10) 0.0391(10) 0.0008(8) 0.0118(8) -0.0031(8)
C8 0.0607(12) 0.0422(11) 0.0345(9) 0.0028(8) 0.0138(8) -0.0001(9)
C9 0.0606(13) 0.0414(11) 0.0651(14) 0.0041(10) 0.0198(11) -0.0004(9)
C10 0.0682(15) 0.0494(14) 0.0874(18) 0.0140(12) 0.0219(13) -0.0083(11)
C11 0.0693(16) 0.0750(18) 0.0679(15) 0.0100(13) 0.0313(13) -0.0115(13)
C12 0.093(2) 0.087(2) 0.0808(19) -0.0058(16) 0.0555(17) 0.0036(17)
C13 0.097(2) 0.0540(14) 0.0756(17) -0.0099(12) 0.0475(15) -0.0043(13)
C14 0.0547(12) 0.0383(10) 0.0534(12) 0.0083(9) 0.0145(9) -0.0057(9)
C15 0.0584(12) 0.0416(11) 0.0588(13) 0.0050(9) 0.0211(10) -0.0003(9)
C16 0.0671(15) 0.0472(13) 0.0861(18) 0.0057(12) 0.0372(14) 0.0022(11)
C17 0.0561(14) 0.0620(16) 0.115(2) 0.0191(16) 0.0334(16) 0.0077(12)
C18 0.0585(15) 0.0794(19) 0.095(2) 0.0283(17) 0.0077(14) 0.0053(13)
C19 0.0601(14) 0.0670(16) 0.0600(14) 0.0119(11) 0.0084(11) -0.0015(11)
C20 0.0521(11) 0.0405(10) 0.0438(10) 0.0063(8) 0.0056(9) -0.0071(9)
C21 0.0418(10) 0.0541(12) 0.0481(11) 0.0174(9) 0.0049(8) 0.0005(9)
C22 0.0618(15) 0.096(2) 0.0728(16) -0.0307(15) 0.0321(13) -0.0328(14)
C23 0.0686(17) 0.118(3) 0.0778(19) -0.0355(18) 0.0255(15) -0.0102(17)
C24 0.0541(15) 0.121(3) 0.0707(17) 0.0268(17) 0.0258(13) 0.0256(16)
C25 0.071(2) 0.080(2) 0.185(4) 0.042(2) 0.071(2) 0.0062(16)
C26 0.0651(17) 0.0531(16) 0.180(4) 0.0171(19) 0.057(2) -0.0057(13)
C27 0.0528(11) 0.0364(10) 0.0534(12) 0.0041(8) 0.0098(9) -0.0060(8)
C28 0.0691(15) 0.0569(14) 0.0575(13) 0.0109(11) 0.0160(11) 0.0162(11)
C29 0.0881(19) 0.0691(17) 0.0611(15) 0.0155(12) 0.0107(13) 0.0260(14)
C30 0.0764(17) 0.0460(13) 0.0831(18) 0.0090(12) 0.0091(14) 0.0102(12)
C31 0.102(2) 0.0463(14) 0.0769(18) -0.0065(12) 0.0208(15) 0.0105(13)
C32 0.103(2) 0.0423(12) 0.0582(14) 0.0009(10) 0.0106(13) 0.0024(12)
C33 0.0507(12) 0.0515(12) 0.0607(13) 0.0119(10) 0.0103(10) -0.0095(10)
C34 0.0516(15) 0.117(3) 0.088(2) -0.0125(18) 0.0187(14) 0.0101(15)
C35 0.0526(13) 0.0737(16) 0.0624(14) 0.0055(12) 0.0065(11) 0.0001(11)
C36 0.0520(11) 0.0339(9) 0.0422(10) 0.0041(8) 0.0127(8) -0.0020(8)
C37 0.0498(12) 0.0506(12) 0.0534(12) -0.0029(9) 0.0127(9) -0.0027(9)
C38 0.0526(13) 0.0833(19) 0.0718(16) -0.0167(14) 0.0170(12) 0.0002(12)
C39 0.0624(15) 0.0587(15) 0.100(2) 0.0050(14) 0.0115(14) -0.0170(12)
C40 0.0567(13) 0.0671(15) 0.0598(14) -0.0062(11) 0.0046(11) 0.0074(11)
C41 0.0464(10) 0.0488(11) 0.0416(10) -0.0036(8) 0.0105(8) -0.0047(9)
C42 0.0607(13) 0.0469(12) 0.0471(11) 0.0082(9) 0.0123(9) -0.0033(10)
C43 0.0664(19) 0.0363(15) 0.0619(18) 0.000 0.0143(15) 0.000
C44 0.0465(15) 0.0386(14) 0.0483(15) 0.000 0.0111(12) 0.000

loop_
_atom_type_symbol
_atom_type_description
_atom_type_scat_dispersion_real
_atom_type_scat_dispersion_imag
_atom_type_scat_source
C C 0.0181 0.0091 'International Tables Vol C Tables 4.2.6.8 and 6.1.1.4'
H H 0.0000 0.0000 'International Tables Vol C Tables 4.2.6.8 and 6.1.1.4'
N N 0.0311 0.0180 'International Tables Vol C Tables 4.2.6.8 and 6.1.1.4'

loop_
_geom_angle_atom_site_label_1
_geom_angle_atom_site_label_2
_geom_angle_atom_site_label_3
_geom_angle
_geom_angle_site_symmetry_1
_geom_angle_site_symmetry_3
_geom_angle_publ_flag
C36 N1 C1 123.81(16) . . ?
C36 N1 H1 118.1 . . ?
C1 N1 H1 118.1 . . ?
C2 C1 C6 120.74(19) . . ?
C2 C1 N1 118.68(17) . . ?
C6 C1 N1 120.52(17) . . ?
C36 N2 C41 131.30(19) . . ?
C3 C2 C1 118.96(18) . . ?
C3 C2 C20 121.75(17) . . ?
C1 C2 C20 119.29(18) . . ?
C4 C3 C2 121.31(18) . . ?
C4 C3 H3 119.3 . . ?
C2 C3 H3 119.3 . . ?
C3 C4 C5 118.5(2) . . ?
C3 C4 C33 121.85(19) . . ?
C5 C4 C33 119.58(18) . . ?
C4 C5 C6 122.48(18) . . ?
C4 C5 H5 118.8 . . ?
C6 C5 H5 118.8 . . ?
C5 C6 C1 118.02(18) . . ?
C5 C6 C7 122.57(17) . . ?
C1 C6 C7 119.38(18) . . ?
C14 C7 C8 112.03(16) . . ?
C14 C7 C6 113.75(16) . . ?
C8 C7 C6 111.96(17) . . ?
C14 C7 H7 106.1 . . ?
C8 C7 H7 106.1 . . ?
C6 C7 H7 106.1 . . ?
C9 C8 C13 117.7(2) . . ?
C9 C8 C7 122.78(19) . . ?
C13 C8 C7 119.45(19) . . ?
C8 C9 C10 121.0(2) . . ?
C8 C9 H9 119.5 . . ?
C10 C9 H9 119.5 . . ?
C11 C10 C9 121.3(2) . . ?
C11 C10 H10 119.4 . . ?
C9 C10 H10 119.4 . . ?
C10 C11 C12 119.0(2) . . ?
C10 C11 H11 120.5 . . ?
C12 C11 H11 120.5 . . ?
C11 C12 C13 119.7(3) . . ?
C11 C12 H12 120.1 . . ?
C13 C12 H12 120.1 . . ?
C12 C13 C8 121.2(3) . . ?
C12 C13 H13 119.4 . . ?
C8 C13 H13 119.4 . . ?
C19 C14 C15 118.5(2) . . ?
C19 C14 C7 119.0(2) . . ?
C15 C14 C7 122.5(2) . . ?
C16 C15 C14 120.9(2) . . ?
C16 C15 H15 119.6 . . ?
C14 C15 H15 119.6 . . ?
C17 C16 C15 120.2(3) . . ?
C17 C16 H16 119.9 . . ?
C15 C16 H16 119.9 . . ?
C16 C17 C18 119.9(3) . . ?
C16 C17 H17 120.1 . . ?
C18 C17 H17 120.1 . . ?
C17 C18 C19 120.1(3) . . ?
C17 C18 H18 119.9 . . ?
C19 C18 H18 119.9 . . ?
C14 C19 C18 120.4(3) . . ?
C14 C19 H19 119.8 . . ?
C18 C19 H19 119.8 . . ?
C21 C20 C2 112.68(17) . . ?
C21 C20 C27 112.92(16) . . ?
C2 C20 C27 111.25(17) . . ?
C21 C20 H20 106.5 . . ?
C2 C20 H20 106.5 . . ?
C27 C20 H20 106.5 . . ?
C22 C21 C26 115.7(2) . . ?
C22 C21 C20 124.34(19) . . ?
C26 C21 C20 120.0(2) . . ?
C21 C22 C23 122.1(3) . . ?
C21 C22 H22 118.9 . . ?
C23 C22 H22 118.9 . . ?
C24 C23 C22 120.4(3) . . ?
C24 C23 H23 119.8 . . ?
C22 C23 H23 119.8 . . ?
C25 C24 C23 119.1(3) . . ?
C25 C24 H24 120.5 . . ?
C23 C24 H24 120.5 . . ?
C24 C25 C26 120.3(3) . . ?
C24 C25 H25 119.8 . . ?
C26 C25 H25 119.8 . . ?
C21 C26 C25 122.5(3) . . ?
C21 C26 H26 118.8 . . ?
C25 C26 H26 118.8 . . ?
C28 C27 C32 118.7(2) . . ?
C28 C27 C20 122.6(2) . . ?
C32 C27 C20 118.7(2) . . ?
C27 C28 C29 120.3(2) . . ?
C27 C28 H28 119.9 . . ?
C29 C28 H28 119.9 . . ?
C30 C29 C28 120.3(3) . . ?
C30 C29 H29 119.8 . . ?
C28 C29 H29 119.8 . . ?
C31 C30 C29 120.3(2) . . ?
C31 C30 H30 119.9 . . ?
C29 C30 H30 119.9 . . ?
C30 C31 C32 119.1(3) . . ?
C30 C31 H31 120.4 . . ?
C32 C31 H31 120.4 . . ?
C27 C32 C31 121.3(2) . . ?
C27 C32 H32 119.4 . . ?
C31 C32 H32 119.4 . . ?
C35 C33 C34 110.2(2) . . ?
C35 C33 C4 113.89(18) . . ?
C34 C33 C4 110.1(2) . . ?
C35 C33 H33 107.5 . . ?
C34 C33 H33 107.5 . . ?
C4 C33 H33 107.5 . . ?
C33 C34 H34A 109.5 . . ?
C33 C34 H34B 109.5 . . ?
H34A C34 H34B 109.5 . . ?
C33 C34 H34C 109.5 . . ?
H34A C34 H34C 109.5 . . ?
H34B C34 H34C 109.5 . . ?
C33 C35 H35A 109.5 . . ?
C33 C35 H35B 109.5 . . ?
H35A C35 H35B 109.5 . . ?
C33 C35 H35C 109.5 . . ?
H35A C35 H35C 109.5 . . ?
H35B C35 H35C 109.5 . . ?
N2 C36 N1 116.82(19) . . ?
N2 C36 C37 127.32(18) . . ?
N1 C36 C37 115.79(17) . . ?
C39 C37 C40 110.0(2) . . ?
C39 C37 C36 108.23(19) . . ?
C40 C37 C36 110.93(18) . . ?
C39 C37 C38 109.2(2) . . ?
C40 C37 C38 106.7(2) . . ?
C36 C37 C38 111.78(19) . . ?
C37 C38 H38A 109.5 . . ?
C37 C38 H38B 109.5 . . ?
H38A C38 H38B 109.5 . . ?
C37 C38 H38C 109.5 . . ?
H38A C38 H38C 109.5 . . ?
H38B C38 H38C 109.5 . . ?
C37 C39 H39A 109.5 . . ?
C37 C39 H39B 109.5 . . ?
H39A C39 H39B 109.5 . . ?
C37 C39 H39C 109.5 . . ?
H39A C39 H39C 109.5 . . ?
H39B C39 H39C 109.5 . . ?
C37 C40 H40A 109.5 . . ?
C37 C40 H40B 109.5 . . ?
H40A C40 H40B 109.5 . . ?
C37 C40 H40C 109.5 . . ?
H40A C40 H40C 109.5 . . ?
H40B C40 H40C 109.5 . . ?
C44 C41 C42 118.78(19) . . ?
C44 C41 N2 119.9(2) . . ?
C42 C41 N2 120.66(19) . . ?
C43 C42 C41 119.7(2) . . ?
C43 C42 H42 120.1 . . ?
C41 C42 H42 120.1 . . ?
C42 C43 C42 121.2(3) . 2 ?
C42 C43 H43 119.4 . . ?
C42 C43 H43 119.4 2 . ?
C41 C44 C41 121.7(3) 2 . ?
C41 C44 H44 119.1 2 . ?
C41 C44 H44 119.1 . . ?

loop_
_geom_bond_atom_site_label_1
_geom_bond_atom_site_label_2
_geom_bond_distance
_geom_bond_site_symmetry_2
_geom_bond_publ_flag
N1 C36 1.345(3) . ?
N1 C1 1.422(3) . ?
N1 H1 0.8800 . ?
C1 C2 1.398(3) . ?
C1 C6 1.404(3) . ?
N2 C36 1.301(3) . ?
N2 C41 1.408(3) . ?
C2 C3 1.394(3) . ?
C2 C20 1.527(3) . ?
C3 C4 1.386(3) . ?
C3 H3 0.9500 . ?
C4 C5 1.386(3) . ?
C4 C33 1.527(3) . ?
C5 C6 1.386(3) . ?
C5 H5 0.9500 . ?
C6 C7 1.535(3) . ?
C7 C14 1.520(3) . ?
C7 C8 1.527(3) . ?
C7 H7 1.0000 . ?
C8 C9 1.363(3) . ?
C8 C13 1.391(3) . ?
C9 C10 1.387(3) . ?
C9 H9 0.9500 . ?
C10 C11 1.353(4) . ?
C10 H10 0.9500 . ?
C11 C12 1.382(4) . ?
C11 H11 0.9500 . ?
C12 C13 1.385(4) . ?
C12 H12 0.9500 . ?
C13 H13 0.9500 . ?
C14 C19 1.385(3) . ?
C14 C15 1.388(3) . ?
C15 C16 1.387(3) . ?
C15 H15 0.9500 . ?
C16 C17 1.370(4) . ?
C16 H16 0.9500 . ?
C17 C18 1.379(5) . ?
C17 H17 0.9500 . ?
C18 C19 1.394(4) . ?
C18 H18 0.9500 . ?
C19 H19 0.9500 . ?
C20 C21 1.526(3) . ?
C20 C27 1.534(3) . ?
C20 H20 1.0000 . ?
C21 C22 1.350(4) . ?
C21 C26 1.367(3) . ?
C22 C23 1.382(4) . ?
C22 H22 0.9500 . ?
C23 C24 1.339(5) . ?
C23 H23 0.9500 . ?
C24 C25 1.336(5) . ?
C24 H24 0.9500 . ?
C25 C26 1.368(5) . ?
C25 H25 0.9500 . ?
C26 H26 0.9500 . ?
C27 C28 1.373(3) . ?
C27 C32 1.379(3) . ?
C28 C29 1.387(3) . ?
C28 H28 0.9500 . ?
C29 C30 1.382(4) . ?
C29 H29 0.9500 . ?
C30 C31 1.354(4) . ?
C30 H30 0.9500 . ?
C31 C32 1.402(4) . ?
C31 H31 0.9500 . ?
C32 H32 0.9500 . ?
C33 C35 1.499(3) . ?
C33 C34 1.521(4) . ?
C33 H33 1.0000 . ?
C34 H34A 0.9800 . ?
C34 H34B 0.9800 . ?
C34 H34C 0.9800 . ?
C35 H35A 0.9800 . ?
C35 H35B 0.9800 . ?
C35 H35C 0.9800 . ?
C36 C37 1.533(3) . ?
C37 C39 1.522(3) . ?
C37 C40 1.526(3) . ?
C37 C38 1.540(3) . ?
C38 H38A 0.9800 . ?
C38 H38B 0.9800 . ?
C38 H38C 0.9800 . ?
C39 H39A 0.9800 . ?
C39 H39B 0.9800 . ?
C39 H39C 0.9800 . ?
C40 H40A 0.9800 . ?
C40 H40B 0.9800 . ?
C40 H40C 0.9800 . ?
C41 C44 1.392(2) . ?
C41 C42 1.393(3) . ?
C42 C43 1.385(3) . ?
C42 H42 0.9500 . ?
C43 H43 0.9500 . ?
C44 H44 0.9500 . ?
